data_7203306
loop_
_publ_author_name
'Xia, Wujiong'
'Yang, Chao'
'Scheffer, John R.'
'Patrick, Brian O.'

_publ_section_title
;
 Engineering acyclic alkyl aryl ketones for enantioselective
 Norrish/Yang type II photochemistry in the crystalline state
;
_journal_issue 5
_journal_name_full CrystEngComm
_journal_page_first 388
_journal_paper_doi 10.1039/b601903j
_journal_volume 8
_journal_year 2006
_chemical_formula_sum 'C15 H19 N O'
_chemical_formula_weight 229.31
_chemical_name_systematic
;
?
;
_space_group_IT_number 19
_symmetry_space_group_name_Hall 'P 2ac 2ab'
_symmetry_space_group_name_H-M 'P 21 21 21'
_atom_sites_solution_hydrogens geom
_atom_sites_solution_primary direct
_atom_sites_solution_secondary difmap
_audit_creation_method SHELXL-97
_cell_angle_alpha 90.00
_cell_angle_beta 90.00
_cell_angle_gamma 90.00
_cell_formula_units_Z 4
_cell_length_a 9.4944(2)
_cell_length_b 10.6542(3)
_cell_length_c 12.8614(3)
_cell_measurement_temperature 173(2)
_cell_volume 1301.00(5)
_computing_structure_refinement 'SHELXL-97 (Sheldrick, 1997)'
_diffrn_ambient_temperature 293(2)
_diffrn_measured_fraction_theta_full 0.999
_diffrn_measured_fraction_theta_max 0.999
_diffrn_radiation_monochromator graphite
_diffrn_radiation_source 'fine-focus sealed tube'
_diffrn_radiation_type MoK\a
_diffrn_radiation_wavelength 0.71073
_diffrn_reflns_av_R_equivalents 0.0397
_diffrn_reflns_av_sigmaI/netI 0.0414
_diffrn_reflns_limit_h_max 12
_diffrn_reflns_limit_h_min -11
_diffrn_reflns_limit_k_max 14
_diffrn_reflns_limit_k_min -14
_diffrn_reflns_limit_l_max 13
_diffrn_reflns_limit_l_min -16
_diffrn_reflns_number 19079
_diffrn_reflns_theta_full 27.89
_diffrn_reflns_theta_max 27.89
_diffrn_reflns_theta_min 2.48
_exptl_absorpt_coefficient_mu 0.073
_exptl_crystal_density_diffrn 1.171
_exptl_crystal_density_method 'not measured'
_exptl_crystal_F_000 496
_refine_diff_density_max 0.423
_refine_diff_density_min -0.363
_refine_diff_density_rms 0.051
_refine_ls_abs_structure_details 'Flack H D (1983), Acta Cryst. A39, 876-881'
_refine_ls_abs_structure_Flack 2(2)
_refine_ls_extinction_method none
_refine_ls_goodness_of_fit_ref 1.126
_refine_ls_hydrogen_treatment mixed
_refine_ls_matrix_type full
_refine_ls_number_parameters 69
_refine_ls_number_reflns 3106
_refine_ls_number_restraints 0
_refine_ls_restrained_S_all 1.126
_refine_ls_R_factor_all 0.0681
_refine_ls_R_factor_gt 0.0514
_refine_ls_shift/su_max 0.000
_refine_ls_shift/su_mean 0.000
_refine_ls_structure_factor_coef Fsqd
_refine_ls_weighting_details 'calc w=1/[\s^2^(Fo^2^)+(0.0616P)^2^+0.3034P] where P=(Fo^2^+2Fc^2^)/3'
_refine_ls_weighting_scheme calc
_refine_ls_wR_factor_gt 0.1243
_refine_ls_wR_factor_ref 0.1303
_reflns_number_gt 2470
_reflns_number_total 3106
_reflns_threshold_expression >2sigma(I)
_cod_data_source_file b601903j.txt
_cod_data_source_block js197
_cod_database_code 7203306

loop_
_symmetry_equiv_pos_as_xyz
'x, y, z'
'-x+1/2, -y, z+1/2'
'x+1/2, -y+1/2, -z'
'-x, y+1/2, -z+1/2'

loop_
_atom_site_label
_atom_site_type_symbol
_atom_site_fract_x
_atom_site_fract_y
_atom_site_fract_z
_atom_site_U_iso_or_equiv
_atom_site_adp_type
_atom_site_occupancy
_atom_site_symmetry_multiplicity
_atom_site_calc_flag
_atom_site_refinement_flags
_atom_site_disorder_assembly
_atom_site_disorder_group
O1 O 1.04371(15) 0.19462(13) 0.16203(11) 0.0305(4) Uiso 1 1 d . . .
C3 C 0.85742(19) 0.33996(16) 0.12148(15) 0.0196(4) Uiso 1 1 d . . .
N1 N 0.53530(19) -0.33674(18) 0.12276(15) 0.0359(4) Uiso 1 1 d . . .
C6 C 0.7425(2) 0.37403(19) 0.20198(15) 0.0247(4) Uiso 1 1 d . . .
H6A H 0.7025 0.4546 0.1829 0.030 Uiso 1 1 calc R . .
H6B H 0.6679 0.3121 0.1974 0.030 Uiso 1 1 calc R . .
C9 C 0.82794(19) 0.09359(16) 0.14178(15) 0.0209(4) Uiso 1 1 d . . .
C2 C 0.9784(2) 0.43583(19) 0.12250(17) 0.0262(4) Uiso 1 1 d . . .
H2A H 1.0217 0.4350 0.1908 0.031 Uiso 1 1 calc R . .
H2B H 1.0491 0.4093 0.0727 0.031 Uiso 1 1 calc R . .
C8 C 0.91884(18) 0.21039(16) 0.14537(14) 0.0204(4) Uiso 1 1 d . . .
C12 C 0.6774(2) -0.12982(17) 0.13369(15) 0.0245(4) Uiso 1 1 d . . .
C15 C 0.5990(2) -0.24533(18) 0.12812(16) 0.0268(4) Uiso 1 1 d . . .
C10 C 0.8585(2) 0.00405(18) 0.06614(17) 0.0263(4) Uiso 1 1 d . . .
H10 H 0.9301 0.0192 0.0184 0.032 Uiso 1 1 calc R . .
C14 C 0.7216(2) 0.06905(19) 0.21367(15) 0.0247(4) Uiso 1 1 d . . .
H14 H 0.7006 0.1282 0.2645 0.030 Uiso 1 1 calc R . .
C13 C 0.6473(2) -0.04217(18) 0.21025(16) 0.0268(4) Uiso 1 1 d . . .
H13 H 0.5773 -0.0583 0.2591 0.032 Uiso 1 1 calc R . .
C1 C 0.9351(2) 0.5702(2) 0.09694(17) 0.0336(5) Uiso 1 1 d . . .
H1A H 1.0165 0.6236 0.0989 0.050 Uiso 1 1 calc R . .
H1B H 0.8674 0.5988 0.1471 0.050 Uiso 1 1 calc R . .
H1C H 0.8941 0.5728 0.0287 0.050 Uiso 1 1 calc R . .
C5 C 0.8798(2) 0.3069(2) -0.07833(17) 0.0332(5) Uiso 1 1 d . . .
H5A H 0.8242 0.3034 -0.1406 0.050 Uiso 1 1 calc R . .
H5B H 0.9276 0.2284 -0.0687 0.050 Uiso 1 1 calc R . .
H5C H 0.9478 0.3732 -0.0841 0.050 Uiso 1 1 calc R . .
C4 C 0.7844(2) 0.33182(18) 0.01427(15) 0.0234(4) Uiso 1 1 d . . .
H4A H 0.7143 0.2656 0.0173 0.028 Uiso 1 1 calc R . .
H4B H 0.7348 0.4101 0.0021 0.028 Uiso 1 1 calc R . .
C7 C 0.7915(2) 0.3813(2) 0.31460(17) 0.0338(5) Uiso 1 1 d . . .
H7A H 0.7132 0.4029 0.3583 0.051 Uiso 1 1 calc R . .
H7B H 0.8634 0.4441 0.3209 0.051 Uiso 1 1 calc R . .
H7C H 0.8286 0.3014 0.3355 0.051 Uiso 1 1 calc R . .
C11 C 0.7837(2) -0.10727(19) 0.06128(17) 0.0283(5) Uiso 1 1 d . . .
H11 H 0.8040 -0.1664 0.0102 0.034 Uiso 1 1 calc R . .

loop_
_atom_type_symbol
_atom_type_description
_atom_type_scat_dispersion_real
_atom_type_scat_dispersion_imag
_atom_type_scat_source
C C 0.0033 0.0016 'International Tables Vol C Tables 4.2.6.8 and 6.1.1.4'
H H 0.0000 0.0000 'International Tables Vol C Tables 4.2.6.8 and 6.1.1.4'
N N 0.0061 0.0033 'International Tables Vol C Tables 4.2.6.8 and 6.1.1.4'
O O 0.0106 0.0060 'International Tables Vol C Tables 4.2.6.8 and 6.1.1.4'

loop_
_geom_angle_atom_site_label_1
_geom_angle_atom_site_label_2
_geom_angle_atom_site_label_3
_geom_angle
_geom_angle_site_symmetry_1
_geom_angle_site_symmetry_3
_geom_angle_publ_flag
C8 C3 C2 108.25(14) . . ?
C8 C3 C4 107.43(15) . . ?
C2 C3 C4 112.35(15) . . ?
C8 C3 C6 110.25(15) . . ?
C2 C3 C6 111.42(15) . . ?
C4 C3 C6 107.08(15) . . ?
C7 C6 C3 115.67(17) . . ?
C7 C6 H6A 108.4 . . ?
C3 C6 H6A 108.4 . . ?
C7 C6 H6B 108.4 . . ?
C3 C6 H6B 108.4 . . ?
H6A C6 H6B 107.4 . . ?
C10 C9 C14 119.07(17) . . ?
C10 C9 C8 117.71(16) . . ?
C14 C9 C8 123.13(16) . . ?
C1 C2 C3 114.86(16) . . ?
C1 C2 H2A 108.6 . . ?
C3 C2 H2A 108.6 . . ?
C1 C2 H2B 108.6 . . ?
C3 C2 H2B 108.6 . . ?
H2A C2 H2B 107.5 . . ?
O1 C8 C9 116.56(16) . . ?
O1 C8 C3 122.11(16) . . ?
C9 C8 C3 121.19(14) . . ?
C13 C12 C11 120.50(18) . . ?
C13 C12 C15 120.29(18) . . ?
C11 C12 C15 119.21(18) . . ?
N1 C15 C12 179.1(2) . . ?
C11 C10 C9 120.7(2) . . ?
C11 C10 H10 119.6 . . ?
C9 C10 H10 119.6 . . ?
C13 C14 C9 120.70(18) . . ?
C13 C14 H14 119.7 . . ?
C9 C14 H14 119.7 . . ?
C14 C13 C12 119.69(19) . . ?
C14 C13 H13 120.2 . . ?
C12 C13 H13 120.2 . . ?
C2 C1 H1A 109.5 . . ?
C2 C1 H1B 109.5 . . ?
H1A C1 H1B 109.5 . . ?
C2 C1 H1C 109.5 . . ?
H1A C1 H1C 109.5 . . ?
H1B C1 H1C 109.5 . . ?
C4 C5 H5A 109.5 . . ?
C4 C5 H5B 109.5 . . ?
H5A C5 H5B 109.5 . . ?
C4 C5 H5C 109.5 . . ?
H5A C5 H5C 109.5 . . ?
H5B C5 H5C 109.5 . . ?
C5 C4 C3 116.19(16) . . ?
C5 C4 H4A 108.2 . . ?
C3 C4 H4A 108.2 . . ?
C5 C4 H4B 108.2 . . ?
C3 C4 H4B 108.2 . . ?
H4A C4 H4B 107.4 . . ?
C6 C7 H7A 109.5 . . ?
C6 C7 H7B 109.5 . . ?
H7A C7 H7B 109.5 . . ?
C6 C7 H7C 109.5 . . ?
H7A C7 H7C 109.5 . . ?
H7B C7 H7C 109.5 . . ?
C10 C11 C12 119.29(19) . . ?
C10 C11 H11 120.4 . . ?
C12 C11 H11 120.4 . . ?

loop_
_geom_bond_atom_site_label_1
_geom_bond_atom_site_label_2
_geom_bond_distance
_geom_bond_site_symmetry_2
_geom_bond_publ_flag
O1 C8 1.216(2) . ?
C3 C8 1.530(2) . ?
C3 C2 1.537(3) . ?
C3 C4 1.546(3) . ?
C3 C6 1.547(3) . ?
N1 C15 1.149(3) . ?
C6 C7 1.523(3) . ?
C6 H6A 0.9700 . ?
C6 H6B 0.9700 . ?
C9 C10 1.393(3) . ?
C9 C14 1.393(3) . ?
C9 C8 1.515(2) . ?
C2 C1 1.526(3) . ?
C2 H2A 0.9700 . ?
C2 H2B 0.9700 . ?
C12 C13 1.387(3) . ?
C12 C11 1.394(3) . ?
C12 C15 1.440(3) . ?
C10 C11 1.384(3) . ?
C10 H10 0.9300 . ?
C14 C13 1.380(3) . ?
C14 H14 0.9300 . ?
C13 H13 0.9300 . ?
C1 H1A 0.9600 . ?
C1 H1B 0.9600 . ?
C1 H1C 0.9600 . ?
C5 C4 1.520(3) . ?
C5 H5A 0.9600 . ?
C5 H5B 0.9600 . ?
C5 H5C 0.9600 . ?
C4 H4A 0.9700 . ?
C4 H4B 0.9700 . ?
C7 H7A 0.9600 . ?
C7 H7B 0.9600 . ?
C7 H7C 0.9600 . ?
C11 H11 0.9300 . ?

loop_
_geom_torsion_atom_site_label_1
_geom_torsion_atom_site_label_2
_geom_torsion_atom_site_label_3
_geom_torsion_atom_site_label_4
_geom_torsion
_geom_torsion_site_symmetry_1
_geom_torsion_site_symmetry_2
_geom_torsion_site_symmetry_3
_geom_torsion_site_symmetry_4
_geom_torsion_publ_flag
C8 C3 C6 C7 60.9(2) . . . . ?
C2 C3 C6 C7 -59.3(2) . . . . ?
C4 C3 C6 C7 177.45(16) . . . . ?
C8 C3 C2 C1 178.40(17) . . . . ?
C4 C3 C2 C1 59.9(2) . . . . ?
C6 C3 C2 C1 -60.2(2) . . . . ?
C10 C9 C8 O1 -61.1(2) . . . . ?
C14 C9 C8 O1 115.2(2) . . . . ?
C10 C9 C8 C3 114.7(2) . . . . ?
C14 C9 C8 C3 -69.0(2) . . . . ?
C2 C3 C8 O1 0.4(2) . . . . ?
C4 C3 C8 O1 121.94(19) . . . . ?
C6 C3 C8 O1 -121.71(19) . . . . ?
C2 C3 C8 C9 -175.17(16) . . . . ?
C4 C3 C8 C9 -53.6(2) . . . . ?
C6 C3 C8 C9 62.7(2) . . . . ?
C13 C12 C15 N1 92(16) . . . . ?
C11 C12 C15 N1 -88(16) . . . . ?
C14 C9 C10 C11 0.8(3) . . . . ?
C8 C9 C10 C11 177.21(18) . . . . ?
C10 C9 C14 C13 -0.1(3) . . . . ?
C8 C9 C14 C13 -176.32(18) . . . . ?
C9 C14 C13 C12 -0.8(3) . . . . ?
C11 C12 C13 C14 1.0(3) . . . . ?
C15 C12 C13 C14 -178.95(19) . . . . ?
C8 C3 C4 C5 -65.2(2) . . . . ?
C2 C3 C4 C5 53.8(2) . . . . ?
C6 C3 C4 C5 176.41(17) . . . . ?
C9 C10 C11 C12 -0.5(3) . . . . ?
C13 C12 C11 C10 -0.4(3) . . . . ?
C15 C12 C11 C10 179.62(19) . . . . ?

loop_
_cod_related_entry_id
_cod_related_entry_database
_cod_related_entry_code
1 ChemSpider 21149379
